data_9005146
loop_
_publ_author_name
'Stahl, K.'

_publ_section_title
;
 A neutron powder diffraction study of partially dehydrated
 fluorapophyllite, KCa4Si8O20F*6.9H2O
;
_journal_name_full 'European Journal of Mineralogy'
_journal_page_first 845
_journal_page_last 849
_journal_volume 5
_journal_year 1993
_chemical_compound_source 'Poona, India'
_chemical_formula_sum 'Ca4 F H13.76 K O26.88 Si8'
_chemical_name_mineral Fluorapophyllite-(K)

loop_
_[local]_alternative_name_id
_[local]_alternative_name_type
_[local]_alternative_name_source
_[local]_alternative_name_source_id
_[local]_alternative_name_value
1 mineral AMCSD 0006491 Fluorapophyllite
2 mineral AMCSD 0006492 Apophyllite-(KF)
3 mineral AMCSD 0019990 Fluorapophyllite-(K)

_space_group_IT_number 128
_space_group_name_Hall '-P 4 2n'
_space_group_name_H-M_alt 'P 4/m n c'
_symmetry_space_group_name_H-M 'P 4/m n c'
_cell_angle_alpha 90
_cell_angle_beta 90
_cell_angle_gamma 90
_cell_length_a 8.9639
_cell_length_b 8.9639
_cell_length_c 15.754
_cell_volume 1265.857
_cell_formula_units_Z 2
_cod_database_code 9005146
_database_code_amcsd 0019990
_exptl_crystal_density_diffrn 2.327
_cod_original_formula_sum 'F K Ca4 Si8 O26.88 H13.76'

loop_
_space_group_symop_operation_xyz
x,y,z
1/2-y,1/2-x,1/2+z
1/2+y,1/2+x,1/2-z
y,-x,-z
-y,x,z
1/2+x,1/2-y,1/2+z
1/2-x,1/2+y,1/2-z
x,y,-z
-x,-y,z
1/2+y,1/2+x,1/2+z
1/2-y,1/2-x,1/2-z
-y,x,-z
y,-x,z
1/2-x,1/2+y,1/2+z
1/2+x,1/2-y,1/2-z
-x,-y,-z

loop_
_atom_site_label
_atom_site_fract_x
_atom_site_fract_y
_atom_site_fract_z
_atom_site_occupancy
F 0.00000 0.00000 0.00000 1.00000
K 0.00000 0.00000 0.50000 1.00000
Ca 0.11500 0.24020 0.00000 1.00000
Si 0.23170 0.08730 0.19170 1.00000
O1 0.36240 0.13760 0.25000 1.00000
O2 0.08940 0.19150 0.21590 1.00000
O3 0.26630 0.10210 0.09230 1.00000
O4 0.21320 0.44890 0.09030 0.69000
O5 0.18480 0.48780 0.00000 0.34000
H1 0.44650 0.17220 0.08940 0.69000
H2 0.22090 0.42570 0.14920 0.69000
H3 0.15740 0.55050 0.03660 0.34000

loop_
_cod_related_entry_id
_cod_related_entry_database
_cod_related_entry_code
_cod_related_entry_description
1 AMCSD 0006491 .
2 AMCSD 0006492 .
3 AMCSD 0019990 .
4 Wikidata Q3620740 'fluorapophyllite-(K)'
5 Wikidata Q33284345 'Nomenclature revisions in the apophyllite group: hydroxyapophyllite apophyllite fluorapophyllite'
6 Wikidata Q59206642 'Thermoanalytical study of the minerals apophyllite-(KF) KCa4Si8O20F.8H2O and apophyllite-(KOH) KCa4Si8O20(F,OH).8H2O'
7 Wikidata Q59206737 'Raman spectroscopic study of the minerals apophyllite-(KF) KCa4Si8O20F.8H2O and apophyllite-(KOH) KCa4Si8O20(F,OH).8H2O'
